data_1001129
loop_
_publ_author_name
'Groult, D'
'Mercey, C'
'Raveau, B'

_publ_section_title
;
Nouveaux oxydes a structure en feuillets: Les titanates de potassium
non-stoechiometriques K~X~ (M~Y~ Ti~2-Y~) O~4~
;
_journal_coden_ASTM JSSCBI
_journal_name_full 'Journal of Solid State Chemistry'
_journal_page_first 289
_journal_page_last 296
_journal_paper_doi 10.1016/S0022-4596(80)80022-3
_journal_volume 32
_journal_year 1980
_chemical_formula_structural 'K.80 Mg.40 Ti1.60 O4'
_chemical_formula_sum 'K0.8 Mg0.4 O4 Ti1.6'
_chemical_name_systematic
;
Potassium magnesium titanium oxide (0.8/0.4/1.6/4)
;
_space_group_IT_number 36
_symmetry_cell_setting orthorhombic
_symmetry_Int_Tables_number 36
_symmetry_space_group_name_Hall 'C 2c -2'
_symmetry_space_group_name_H-M 'C m c 21'
_cell_angle_alpha 90
_cell_angle_beta 90
_cell_angle_gamma 90
_cell_formula_units_Z 2
_cell_length_a 3.8207(5)
_cell_length_b 15.641(5)
_cell_length_c 2.9814(5)
_cell_volume 178.2
_exptl_crystal_density_meas 3.4
_refine_ls_R_factor_all 0.053
_cod_original_formula_sum 'K.8 Mg.4 O4 Ti1.6'
_cod_database_code 1001129

loop_
_symmetry_equiv_pos_as_xyz
x,y,z
-x,y,z
-x,-y,1/2+z
x,-y,1/2+z
1/2+x,1/2+y,z
1/2-x,1/2+y,z
1/2-x,1/2-y,1/2+z
1/2+x,1/2-y,1/2+z

loop_
_atom_site_label
_atom_site_type_symbol
_atom_site_symmetry_multiplicity
_atom_site_Wyckoff_symbol
_atom_site_fract_x
_atom_site_fract_y
_atom_site_fract_z
_atom_site_occupancy
_atom_site_attached_hydrogens
_atom_site_calc_flag
K1 K1+ 4 a 0. 0.0014(10) 0.243(11) 0.4 0 d
Mg1 Mg2+ 4 a 0. 0.3136(2) 0.639(10) 0.2 0 d
Ti1 Ti4+ 4 a 0. 0.3136(2) 0.639(10) 0.8 0 d
O1 O2- 4 a 0. 0.2178(5) 0.148(21) 1. 0 d
O2 O2- 4 a 0. 0.3835(3) 0.096(11) 1. 0 d

loop_
_atom_type_symbol
_atom_type_oxidation_number
K1+ 1.000
Mg2+ 2.000
Ti4+ 4.000
O2- -2.000
